data_7045449
loop_
_publ_author_name
'Scalambra, Franco'
'Serrano-Ruiz, Manuel'
'Romerosa, Antonio'

_publ_section_title
;
 Water driven formation of channels: unusual solid-state structural
 transformation of a heterometallic polymer.
;
_journal_issue 10
_journal_name_full 'Dalton transactions (Cambridge, England : 2003)'
_journal_page_first 3588
_journal_page_last 3595
_journal_paper_doi 10.1039/c7dt04515h
_journal_volume 47
_journal_year 2018
_chemical_formula_moiety 'C70 H116 Cl6 Co2 N26 P8 Ru4, C35 H58 N13 P4 Ru2, 30(O), Cl'
_chemical_formula_sum 'C105 H234 Cl7 Co2 N39 O30 P12 Ru6'
_chemical_formula_weight 3867.37
_space_group_crystal_system monoclinic
_space_group_IT_number 14
_space_group_name_Hall '-P 2ybc'
_space_group_name_H-M_alt 'P 1 21/c 1'
_symmetry_space_group_name_Hall '-P 2ybc'
_symmetry_space_group_name_H-M 'P 1 21/c 1'
_atom_sites_solution_hydrogens geom
_atom_sites_solution_primary direct
_audit_creation_date 2018-01-11
_audit_creation_method
;
Olex2 1.2-alpha
(compiled 2017.12.08 svn.r3473 for OlexSys, GUI svn.r5433)
;
_audit_update_record
;
2018-01-18 deposited with the CCDC.
2018-01-29 downloaded from the CCDC.
;
_cell_angle_alpha 90
_cell_angle_beta 91.6510(10)
_cell_angle_gamma 90
_cell_formula_units_Z 2
_cell_length_a 11.7090(9)
_cell_length_b 16.0946(12)
_cell_length_c 44.352(3)
_cell_measurement_reflns_used 9883
_cell_measurement_temperature 100
_cell_measurement_theta_max 27.84
_cell_measurement_theta_min 2.32
_cell_volume 8354.7(11)
_computing_cell_refinement 'SAINT v8.34A (Bruker, 2013)'
_computing_data_reduction 'SAINT v8.34A (Bruker, 2013)'
_computing_molecular_graphics 'Olex2 (Dolomanov et al., 2009)'
_computing_publication_material 'Olex2 (Dolomanov et al., 2009)'
_computing_structure_refinement 'ShelXL (Sheldrick, 2015)'
_computing_structure_solution 'SIR2004 (Burla et al.,  2007)'
_diffrn_ambient_temperature 100
_diffrn_measured_fraction_theta_full 0.998
_diffrn_measured_fraction_theta_max 0.997
_diffrn_measurement_device_type 'Bruker APEX-II CCD'
_diffrn_measurement_method '\f and \w scans'
_diffrn_radiation_type MoK\a
_diffrn_radiation_wavelength 0.71073
_diffrn_reflns_av_R_equivalents 0.0471
_diffrn_reflns_av_unetI/netI 0.0559
_diffrn_reflns_Laue_measured_fraction_full 0.998
_diffrn_reflns_Laue_measured_fraction_max 0.997
_diffrn_reflns_limit_h_max 6
_diffrn_reflns_limit_h_min -14
_diffrn_reflns_limit_k_max 19
_diffrn_reflns_limit_k_min -19
_diffrn_reflns_limit_l_max 53
_diffrn_reflns_limit_l_min -54
_diffrn_reflns_number 45999
_diffrn_reflns_point_group_measured_fraction_full 0.998
_diffrn_reflns_point_group_measured_fraction_max 0.997
_diffrn_reflns_theta_full 25.242
_diffrn_reflns_theta_max 26.020
_diffrn_reflns_theta_min 1.564
_diffrn_standards_number 0
_exptl_absorpt_coefficient_mu 1.020
_exptl_absorpt_correction_T_max 0.7457
_exptl_absorpt_correction_T_min 0.7090
_exptl_absorpt_correction_type multi-scan
_exptl_absorpt_process_details
'SADABS-2014/5 (Bruker,2014/5) was used for absorption correction. wR2(int) was 0.0675 before and 0.0563 after correction. The Ratio of minimum to maximum transmission is 0.9508. The \l/2 correction factor is 0.00150.'
_exptl_crystal_colour 'clear light green'
_exptl_crystal_colour_lustre clear
_exptl_crystal_colour_modifier light
_exptl_crystal_colour_primary green
_exptl_crystal_density_diffrn 1.537
_exptl_crystal_description 'rect. Prism'
_exptl_crystal_F_000 3988
_exptl_crystal_size_max 0.051
_exptl_crystal_size_mid 0.019
_exptl_crystal_size_min 0.015
_refine_diff_density_max 1.136
_refine_diff_density_min -0.608
_refine_diff_density_rms 0.138
_refine_ls_extinction_method none
_refine_ls_goodness_of_fit_ref 1.080
_refine_ls_hydrogen_treatment mixed
_refine_ls_matrix_type full
_refine_ls_number_parameters 949
_refine_ls_number_reflns 16422
_refine_ls_number_restraints 39
_refine_ls_restrained_S_all 1.079
_refine_ls_R_factor_all 0.0768
_refine_ls_R_factor_gt 0.0599
_refine_ls_shift/su_max 0.001
_refine_ls_shift/su_mean 0.000
_refine_ls_structure_factor_coef Fsqd
_refine_ls_weighting_details 'w=1/[\s^2^(Fo^2^)+(0.0463P)^2^+49.4341P] where P=(Fo^2^+2Fc^2^)/3'
_refine_ls_weighting_scheme calc
_refine_ls_wR_factor_gt 0.1299
_refine_ls_wR_factor_ref 0.1420
_reflns_Friedel_coverage 0.000
_reflns_number_gt 13516
_reflns_number_total 16422
_reflns_threshold_expression 'I > 2\s(I)'
_cod_data_source_file c7dt04515h2.cif
_cod_data_source_block cisRuRuCo-15H2O
_cod_depositor_comments 'Adding full bibliography for 7045449--7045450.cif.'
_cod_original_cell_volume 8354.8(11)
_cod_database_code 7045449
_shelx_shelxl_version_number 2018/1
_shelx_space_group_comment
;
The symmetry employed for this shelxl refinement is uniquely defined
by the following loop, which should always be used as a source of
symmetry information in preference to the above space-group names.
They are only intended as comments.
;
_olex2_refinement_description
;
1. Fixed Uiso
 At 1.2 times of:
  All H(H) groups, All C(H) groups, All C(H,H) groups
2. Shared sites
{CCN, NCN1}
{NCN, CCN1}
{CCNM, NCNM}
3. Uiso/Uaniso restraints and constraints
: with sigma of 0.1 and sigma for terminal atoms of 0.2
: with sigma of 0.1 and sigma for terminal atoms of 0.2
: with sigma of 0.1 and sigma for terminal atoms of 0.2
: with sigma of 0.1 and sigma for terminal atoms of 0.2
Uanis(O5) \\sim Ueq, Uanis(O2) \\sim Ueq, Uanis(O1) \\sim Ueq, Uanis(O6) \\sim
Ueq, Uanis(O4) \\sim Ueq, : with sigma of 0.1 and sigma for terminal atoms of
0.2
Uanis(CCN) = Uanis(NCN1)
Uanis(NCN) = Uanis(CCN1)
Uanis(CCNM) = Uanis(NCNM)
4. Others
 1*[Sof(O8)]+1*[Sof(O8A)]=1 with esd of 0.00001
 1*[Sof(O11)]+1*[Sof(O11C)]+1*[Sof(O11B)]+1*[Sof(O11A)]=1.5 with esd of 0.00001
 1*[Sof(O13B)]+1*[Sof(O13A)]=0.5 with esd of 0.00001
 1*[Sof(O12)]+1*[Sof(O13)]+1*[Sof(O12A)]=1 with esd of 0.00001
 1*[Sof(O9)]+1*[Sof(O9A)]=1 with esd of 0.00001
 1*[Sof(O14C)]+1*[Sof(O14D)]=0.5 with esd of 0.00001
 1*[Sof(O14E)]+1*[Sof(O14)]+1*[Sof(O14B)]=1 with esd of 0.00001
 1*[Sof(O15)]+1*[Sof(O15A)]=0.83 with esd of 0.00001
 1*[Sof(O10A)]+1*[Sof(O10)]=0.67 with esd of 0.00001
 Fixed Sof: NCN(0.5) CCN(0.5) CCNM(0.5) Cl4(0.5) CCN1(0.5) NCN1(0.5) NCNM(0.5)
5.a Secondary CH2 refined with riding coordinates:
 C22(H22A,H22B), C20(H20A,H20B), C4(H4A,H4B), C1(H1A,H1B), C28(H28A,H28B),
 C27(H27A,H27B), C26(H26A,H26B), C19(H19A,H19B), C24(H24A,H24B), C29(H29A,H29B),
  C23(H23A,H23B), C21(H21A,H21B), C5(H5A,H5B), C36(H36A,H36B), C18(H18A,H18B),
 C25(H25A,H25B), C7(H7A,H7B), C2(H2A,H2B), C8(H8A,H8B), C9(H9A,H9B), C41(H41A,
 H41B), C3(H3A,H3B), C35(H35A,H35B), C44(H44A,H44B), C12(H12A,H12B), C6(H6A,
 H6B), C42(H42A,H42B), C11(H11A,H11B), C37(H37A,H37B), C40(H40A,H40B), C10(H10A,
 H10B), C38(H38A,H38B), C43(H43A,H43B), C39(H39A,H39B), C46(H46A,H46B),
 C45(H45A,H45B)
5.b Aromatic/amide H refined with riding coordinates:
 C32(H32), C49(H49), C30(H30), C15(H15), C50(H50), C13(H13), C34(H34),
 C17(H17), C14(H14), C31(H31), C51(H51), C33(H33), C16(H16), C47(H47), C48(H48)
;
_olex2_submission_special_instructions 'No special instructions were received'

loop_
_space_group_symop_operation_xyz
'x, y, z'
'-x, y+1/2, -z+1/2'
'-x, -y, -z'
'x, -y-1/2, z-1/2'

loop_
_atom_site_label
_atom_site_type_symbol
_atom_site_fract_x
_atom_site_fract_y
_atom_site_fract_z
_atom_site_U_iso_or_equiv
_atom_site_adp_type
_atom_site_occupancy
_atom_site_site_symmetry_order
_atom_site_calc_flag
_atom_site_refinement_flags_posn
_atom_site_refinement_flags_adp
_atom_site_refinement_flags_occupancy
_atom_site_disorder_assembly
_atom_site_disorder_group
Ru1 Ru 0.24102(4) 0.28228(2) 0.23267(2) 0.01498(10) Uani 1 1 d . . . . .
Ru2 Ru 0.31490(4) 0.07984(3) 0.32202(2) 0.01685(11) Uani 1 1 d . . . . .
Ru3 Ru 1.00072(4) 0.51125(3) 0.55831(2) 0.01839(11) Uani 1 1 d . . . . .
Co1 Co 0.49438(6) 0.46721(4) 0.33211(2) 0.01549(16) Uani 1 1 d . . . . .
Cl2 Cl 0.63418(11) 0.51559(8) 0.36623(3) 0.0196(3) Uani 1 1 d . . . . .
Cl3 Cl 0.30108(11) 0.47029(8) 0.34436(3) 0.0196(3) Uani 1 1 d . . . . .
Cl1 Cl 0.56477(11) 0.41819(8) 0.28704(3) 0.0201(3) Uani 1 1 d . . . . .
P4 P 0.12582(11) 0.18616(8) 0.21074(3) 0.0156(3) Uani 1 1 d . . . . .
P3 P 0.40185(11) 0.22765(8) 0.21411(3) 0.0153(3) Uani 1 1 d . . . . .
P2 P 0.14317(12) 0.12491(9) 0.33759(3) 0.0182(3) Uani 1 1 d . . . . .
P5 P 0.82772(12) 0.44961(9) 0.55641(3) 0.0206(3) Uani 1 1 d . . . . .
P6 P 1.10462(12) 0.39275(9) 0.55876(3) 0.0191(3) Uani 1 1 d . . . . .
P1 P 0.42075(12) 0.17551(8) 0.34737(3) 0.0171(3) Uani 1 1 d . . . . .
N7 N 0.5235(4) 0.0970(3) 0.18827(10) 0.0151(9) Uani 1 1 d . . . . .
N11 N 0.0483(4) 0.0226(3) 0.20775(10) 0.0169(9) Uani 1 1 d . . . . .
N1 N 0.5036(4) 0.3380(3) 0.35201(10) 0.0168(9) Uani 1 1 d . . . . .
N9 N 0.6289(4) 0.1862(3) 0.22527(10) 0.0183(9) Uani 1 1 d . . . . .
N10 N 0.0425(4) 0.1023(3) 0.15983(10) 0.0208(10) Uani 1 1 d . . . . .
NCN N 0.2862(4) 0.1617(3) 0.28799(11) 0.0188(10) Uani 0.5 1 d . . P A 1
N2 N 0.6380(4) 0.2247(3) 0.36618(11) 0.0235(10) Uani 1 1 d . . . . .
CCN C 0.2676(4) 0.2042(3) 0.26790(11) 0.0179(10) Uani 0.5 1 d . . P A 1
N12 N -0.0961(4) 0.1324(3) 0.19906(11) 0.0221(10) Uani 1 1 d . . . . .
N8 N 0.5785(4) 0.2413(3) 0.17456(10) 0.0202(10) Uani 1 1 d . . . . .
N3 N 0.4822(4) 0.2595(3) 0.39975(10) 0.0219(10) Uani 1 1 d . . . . .
N5 N -0.0099(4) 0.2506(3) 0.34995(13) 0.0344(13) Uani 1 1 d . . . . .
N6 N -0.0886(4) 0.1320(3) 0.32119(12) 0.0294(12) Uani 1 1 d . . . . .
CCNM C 1.0009(4) 0.5031(3) 0.51301(11) 0.0206(10) Uani 0.5 1 d . . P B 1
N14 N 0.5933(4) 0.4777(3) 0.55630(12) 0.0326(12) Uani 1 1 d . . . . .
N16 N 1.1933(4) 0.2525(3) 0.58769(12) 0.0282(11) Uani 1 1 d . . . . .
N15 N 0.6616(4) 0.3509(3) 0.58190(11) 0.0264(11) Uani 1 1 d . . . . .
N17 N 1.3255(4) 0.3297(3) 0.55595(13) 0.0340(13) Uani 1 1 d . . . . .
C22 C 0.6103(5) 0.1018(3) 0.21346(12) 0.0177(11) Uani 1 1 d . . . . .
H22A H 0.585637 0.065598 0.230115 0.021 Uiso 1 1 calc R . . . .
H22B H 0.683715 0.079880 0.206326 0.021 Uiso 1 1 calc R . . . .
N4 N -0.0408(4) 0.1171(3) 0.37521(11) 0.0289(11) Uani 1 1 d . . . . .
C20 C 0.4094(4) 0.1208(3) 0.19950(12) 0.0160(10) Uani 1 1 d . . . . .
H20A H 0.388755 0.081863 0.215740 0.019 Uiso 1 1 calc R . . . .
H20B H 0.351964 0.114481 0.182847 0.019 Uiso 1 1 calc R . . . .
C4 C 0.6222(4) 0.3051(3) 0.35106(13) 0.0201(11) Uani 1 1 d . . . . .
H4A H 0.643470 0.299280 0.329724 0.024 Uiso 1 1 calc R . . . .
H4B H 0.674864 0.346003 0.360663 0.024 Uiso 1 1 calc R . . . .
C1 C 0.4249(4) 0.2832(3) 0.33379(12) 0.0162(10) Uani 1 1 d . . . . .
H1A H 0.449203 0.283173 0.312599 0.019 Uiso 1 1 calc R . . . .
H1B H 0.346753 0.306628 0.334089 0.019 Uiso 1 1 calc R . . . .
C28 C -0.0690(5) 0.0516(3) 0.21257(13) 0.0217(12) Uani 1 1 d . . . . .
H28A H -0.123106 0.009847 0.204112 0.026 Uiso 1 1 calc R . . . .
H28B H -0.080981 0.054928 0.234538 0.026 Uiso 1 1 calc R . . . .
C27 C -0.0739(5) 0.1280(4) 0.16677(13) 0.0236(12) Uani 1 1 d . . . . .
H27A H -0.088761 0.183227 0.157672 0.028 Uiso 1 1 calc R . . . .
H27B H -0.128451 0.088233 0.157210 0.028 Uiso 1 1 calc R . . . .
N13 N 0.6588(4) 0.3578(4) 0.52652(12) 0.0355(13) Uani 1 1 d . . . . .
C26 C -0.0306(4) 0.1999(3) 0.21384(13) 0.0194(11) Uani 1 1 d . . . . .
H26A H -0.049682 0.202161 0.235420 0.023 Uiso 1 1 calc R . . . .
H26B H -0.053270 0.253573 0.204523 0.023 Uiso 1 1 calc R . . . .
C19 C 0.4694(5) 0.2807(3) 0.18267(12) 0.0192(11) Uani 1 1 d . . . . .
H19A H 0.416373 0.280058 0.164869 0.023 Uiso 1 1 calc R . . . .
H19B H 0.483739 0.339370 0.188248 0.023 Uiso 1 1 calc R . . . .
C24 C 0.1244(5) 0.1680(3) 0.16960(12) 0.0191(11) Uani 1 1 d . . . . .
H24A H 0.104032 0.220470 0.159082 0.023 Uiso 1 1 calc R . . . .
H24B H 0.202060 0.151972 0.163562 0.023 Uiso 1 1 calc R . . . .
C29 C 0.0676(5) 0.0231(3) 0.17484(12) 0.0208(12) Uani 1 1 d . . . . .
H29A H 0.148354 0.008453 0.171512 0.025 Uiso 1 1 calc R . . . .
H29B H 0.019408 -0.020608 0.165238 0.025 Uiso 1 1 calc R . . . .
C23 C 0.6620(4) 0.2402(3) 0.20024(13) 0.0205(12) Uani 1 1 d . . . . .
H23A H 0.736723 0.221332 0.192917 0.025 Uiso 1 1 calc R . . . .
H23B H 0.671799 0.297553 0.207918 0.025 Uiso 1 1 calc R . . . .
C21 C 0.5589(5) 0.1551(3) 0.16430(12) 0.0182(11) Uani 1 1 d . . . . .
H21A H 0.630042 0.133938 0.155544 0.022 Uiso 1 1 calc R . . . .
H21B H 0.499116 0.155536 0.148051 0.022 Uiso 1 1 calc R . . . .
C5 C 0.4690(5) 0.3401(3) 0.38400(12) 0.0208(12) Uani 1 1 d . . . . .
H5A H 0.515464 0.382397 0.394956 0.025 Uiso 1 1 calc R . . . .
H5B H 0.388000 0.357617 0.384666 0.025 Uiso 1 1 calc R . . . .
C36 C 0.7817(5) 0.3786(4) 0.58636(14) 0.0264(13) Uani 1 1 d . . . . .
H36A H 0.832339 0.329303 0.586878 0.032 Uiso 1 1 calc R . . . .
H36B H 0.790126 0.407043 0.606088 0.032 Uiso 1 1 calc R . . . .
C18 C 0.5271(4) 0.2198(3) 0.23998(12) 0.0195(11) Uani 1 1 d . . . . .
H18A H 0.545246 0.275585 0.248181 0.023 Uiso 1 1 calc R . . . .
H18B H 0.507959 0.183389 0.257109 0.023 Uiso 1 1 calc R . . . .
N18 N 1.1732(6) 0.2447(3) 0.53246(13) 0.0421(15) Uani 1 1 d . . . . .
C25 C 0.1323(5) 0.0773(3) 0.22363(12) 0.0194(11) Uani 1 1 d . . . . .
H25A H 0.210108 0.055448 0.220543 0.023 Uiso 1 1 calc R . . . .
H25B H 0.118334 0.075595 0.245536 0.023 Uiso 1 1 calc R . . . .
C32 C 0.2424(5) 0.4059(3) 0.20995(13) 0.0244(13) Uani 1 1 d . . . . .
H32 H 0.268064 0.413727 0.190022 0.029 Uiso 1 1 calc R . . . .
C7 C 0.1111(5) 0.2365(4) 0.34301(15) 0.0297(14) Uani 1 1 d . . . . .
H7A H 0.160170 0.258507 0.359716 0.036 Uiso 1 1 calc R . . . .
H7B H 0.129452 0.267336 0.324457 0.036 Uiso 1 1 calc R . . . .
C2 C 0.4013(5) 0.1968(3) 0.38760(12) 0.0219(12) Uani 1 1 d . . . . .
H2A H 0.322303 0.216545 0.390454 0.026 Uiso 1 1 calc R . . . .
H2B H 0.411532 0.144530 0.399124 0.026 Uiso 1 1 calc R . . . .
C49 C 0.9456(6) 0.6367(4) 0.57396(14) 0.0306(14) Uani 1 1 d . . . . .
H49 H 0.874571 0.661047 0.567966 0.037 Uiso 1 1 calc R . . . .
C8 C 0.0231(5) 0.1024(4) 0.31073(13) 0.0272(13) Uani 1 1 d . . . . .
H8A H 0.038769 0.129052 0.291149 0.033 Uiso 1 1 calc R . . . .
H8B H 0.018912 0.041696 0.307354 0.033 Uiso 1 1 calc R . . . .
C9 C 0.0769(5) 0.0848(4) 0.37178(13) 0.0249(13) Uani 1 1 d . . . . .
H9A H 0.074481 0.023396 0.370862 0.030 Uiso 1 1 calc R . . . .
H9B H 0.124366 0.100838 0.389666 0.030 Uiso 1 1 calc R . . . .
C30 C 0.2398(5) 0.3954(3) 0.26147(14) 0.0266(13) Uani 1 1 d . . . . .
H30 H 0.263403 0.395083 0.282137 0.032 Uiso 1 1 calc R . . . .
C15 C 0.4560(5) -0.0066(4) 0.31156(15) 0.0292(14) Uani 1 1 d . . . . .
H15 H 0.530359 0.011877 0.306782 0.035 Uiso 1 1 calc R . . . .
C41 C 1.2598(5) 0.4090(4) 0.55583(15) 0.0283(13) Uani 1 1 d . . . . .
H41A H 1.274512 0.439510 0.536967 0.034 Uiso 1 1 calc R . . . .
H41B H 1.287305 0.443812 0.572942 0.034 Uiso 1 1 calc R . . . .
C3 C 0.5765(5) 0.1574(3) 0.34960(13) 0.0226(12) Uani 1 1 d . . . . .
H3A H 0.591869 0.103767 0.359877 0.027 Uiso 1 1 calc R . . . .
H3B H 0.605802 0.153470 0.328937 0.027 Uiso 1 1 calc R . . . .
C50 C 0.9663(6) 0.5845(4) 0.59956(14) 0.0297(14) Uani 1 1 d . . . . .
H50 H 0.911463 0.568066 0.613783 0.036 Uiso 1 1 calc R . . . .
C13 C 0.3013(6) -0.0499(3) 0.33752(16) 0.0337(15) Uani 1 1 d . . . . .
H13 H 0.253348 -0.065451 0.353480 0.040 Uiso 1 1 calc R . . . .
C34 C 0.1263(5) 0.3797(4) 0.25018(15) 0.0308(14) Uani 1 1 d . . . . .
H34 H 0.061392 0.367190 0.261706 0.037 Uiso 1 1 calc R . . . .
C17 C 0.2691(6) -0.0482(4) 0.30671(16) 0.0352(16) Uani 1 1 d . . . . .
H17 H 0.196301 -0.062604 0.298254 0.042 Uiso 1 1 calc R . . . .
C35 C 0.7051(5) 0.5206(4) 0.55739(15) 0.0316(14) Uani 1 1 d . . . . .
H35A H 0.711077 0.554168 0.576070 0.038 Uiso 1 1 calc R . . . .
H35B H 0.708517 0.559195 0.540056 0.038 Uiso 1 1 calc R . . . .
C14 C 0.4164(5) -0.0246(3) 0.34086(14) 0.0271(13) Uani 1 1 d . . . . .
H14 H 0.459492 -0.020402 0.359283 0.033 Uiso 1 1 calc R . . . .
C44 C 1.3087(5) 0.2850(4) 0.58387(15) 0.0309(14) Uani 1 1 d . . . . .
H44A H 1.327719 0.322511 0.600964 0.037 Uiso 1 1 calc R . . . .
H44B H 1.363157 0.237913 0.584912 0.037 Uiso 1 1 calc R . . . .
C31 C 0.3102(5) 0.4112(3) 0.23735(13) 0.0230(12) Uani 1 1 d . . . . .
H31 H 0.389562 0.423424 0.238798 0.028 Uiso 1 1 calc R . . . .
C12 C -0.0398(5) 0.2084(4) 0.37771(15) 0.0340(15) Uani 1 1 d . . . . .
H12A H -0.116345 0.227345 0.383652 0.041 Uiso 1 1 calc R . . . .
H12B H 0.015583 0.224682 0.393935 0.041 Uiso 1 1 calc R . . . .
C51 C 1.0822(5) 0.5617(4) 0.59996(14) 0.0300(14) Uani 1 1 d . . . . .
H51 H 1.118583 0.526388 0.614463 0.036 Uiso 1 1 calc R . . . .
C6 C 0.6014(5) 0.2319(4) 0.39721(13) 0.0255(13) Uani 1 1 d . . . . .
H6A H 0.652048 0.271863 0.408057 0.031 Uiso 1 1 calc R . . . .
H6B H 0.610457 0.177257 0.407241 0.031 Uiso 1 1 calc R . . . .
C33 C 0.1298(5) 0.3867(3) 0.21840(15) 0.0291(14) Uani 1 1 d . . . . .
H33 H 0.066314 0.379507 0.204824 0.035 Uiso 1 1 calc R . . . .
C16 C 0.3640(6) -0.0214(4) 0.29078(15) 0.0313(14) Uani 1 1 d . . . . .
H16 H 0.366218 -0.014313 0.269545 0.038 Uiso 1 1 calc R . . . .
C47 C 1.1363(6) 0.5998(4) 0.57520(14) 0.0313(14) Uani 1 1 d . . . . .
H47 H 1.214470 0.595693 0.570231 0.038 Uiso 1 1 calc R . . . .
C42 C 1.1107(5) 0.3218(4) 0.59127(14) 0.0311(14) Uani 1 1 d . . . . .
H42A H 1.132474 0.353755 0.609623 0.037 Uiso 1 1 calc R . . . .
H42B H 1.033692 0.298268 0.594190 0.037 Uiso 1 1 calc R . . . .
C11 C -0.1158(5) 0.0930(4) 0.34977(14) 0.0277(13) Uani 1 1 d . . . . .
H11A H -0.111858 0.031958 0.347311 0.033 Uiso 1 1 calc R . . . .
H11B H -0.195373 0.107354 0.354615 0.033 Uiso 1 1 calc R . . . .
C37 C 0.7786(5) 0.3867(4) 0.52370(13) 0.0314(14) Uani 1 1 d . . . . .
H37A H 0.784354 0.420231 0.505102 0.038 Uiso 1 1 calc R . . . .
H37B H 0.829250 0.337835 0.521811 0.038 Uiso 1 1 calc R . . . .
C40 C 0.5834(5) 0.4211(4) 0.58236(14) 0.0317(14) Uani 1 1 d . . . . .
H40A H 0.598005 0.453028 0.601145 0.06(2) Uiso 1 1 calc R . . . .
H40B H 0.504136 0.399792 0.582767 0.068 Uiso 1 1 calc R . . . .
C10 C -0.0862(5) 0.2231(4) 0.32544(16) 0.0341(15) Uani 1 1 d . . . . .
H10A H -0.062249 0.249489 0.306472 0.041 Uiso 1 1 calc R . . . .
H10B H -0.164511 0.242544 0.329446 0.041 Uiso 1 1 calc R . . . .
C38 C 0.6457(6) 0.3065(4) 0.55338(15) 0.0352(15) Uani 1 1 d . . . . .
H38A H 0.568377 0.281684 0.552651 0.042 Uiso 1 1 calc R . . . .
H38B H 0.701672 0.260478 0.552851 0.042 Uiso 1 1 calc R . . . .
C43 C 1.0882(6) 0.3131(4) 0.52894(15) 0.0383(17) Uani 1 1 d . . . . .
H43A H 1.010221 0.289433 0.529467 0.046 Uiso 1 1 calc R . . . .
H43B H 1.096892 0.339738 0.509019 0.046 Uiso 1 1 calc R . . . .
C48 C 1.0489(6) 0.6455(4) 0.55935(15) 0.0359(16) Uani 1 1 d . . . . .
H48 H 1.059513 0.677037 0.541556 0.043 Uiso 1 1 calc R . . . .
C39 C 0.5804(6) 0.4295(5) 0.52844(15) 0.0396(17) Uani 1 1 d . . . . .
H39A H 0.593199 0.466803 0.511110 0.047 Uiso 1 1 calc R . . . .
H39B H 0.500740 0.409012 0.526613 0.047 Uiso 1 1 calc R . . . .
C46 C 1.1609(6) 0.2017(4) 0.56141(17) 0.0412(17) Uani 1 1 d . . . . .
H46A H 1.080323 0.184086 0.563174 0.049 Uiso 1 1 calc R . . . .
H46B H 1.208721 0.151002 0.561510 0.049 Uiso 1 1 calc R . . . .
C45 C 1.2899(6) 0.2775(5) 0.53087(16) 0.0443(18) Uani 1 1 d . . . . .
H45A H 1.343504 0.230181 0.529698 0.053 Uiso 1 1 calc R . . . .
H45B H 1.295787 0.309951 0.512004 0.053 Uiso 1 1 calc R . . . .
O5 O 0.7051(4) 0.1202(3) 0.28381(10) 0.0399(11) Uani 1 1 d . U . . .
O2 O 0.6351(4) 0.2078(3) 0.61608(10) 0.0395(11) Uani 1 1 d . U . . .
O1 O 0.4000(4) 0.5901(3) 0.54690(11) 0.0463(12) Uani 1 1 d . U . . .
O6 O 0.8419(4) 0.3703(3) 0.26720(12) 0.0445(12) Uani 1 1 d . U . . .
Cl4 Cl 0.8646(5) 0.1756(4) 0.60408(15) 0.0925(18) Uani 0.5 1 d . . P . .
O9 O 0.3728(10) 0.2739(6) 0.4565(2) 0.046(3) Uiso 0.562(3) 1 d . U P C 2
O4 O 0.3386(6) 0.0102(4) 0.60347(18) 0.082(2) Uani 1 1 d . U . . .
O11 O 0.8645(7) 0.1499(5) 0.53734(17) 0.060(2) Uiso 0.747(3) 1 d . U P D 1
O15 O 0.5015(11) 0.1038(8) 0.5786(3) 0.079(4) Uiso 0.638(3) 1 d . U P E 1
O8 O 0.8370(12) 0.0650(9) 0.4265(3) 0.071(4) Uiso 0.542(3) 1 d . U P F 1
O14E O 0.5991(11) 0.2413(8) 0.4827(3) 0.090(4) Uiso 0.597(3) 1 d . U P G 2
O14C O 0.4580(16) 0.0427(11) 0.4959(4) 0.063(5) Uiso 0.335(3) 1 d . U P H -1
O12 O 0.1824(16) 0.1899(12) 0.4682(4) 0.086(5) Uiso 0.401(3) 1 d . U P I 2
CCN1 C 0.2862(4) 0.1617(3) 0.28799(11) 0.0188(10) Uani 0.5 1 d . . P A 2
NCN1 N 0.2676(4) 0.2042(3) 0.26790(11) 0.0179(10) Uani 0.5 1 d . . P A 2
NCNM N 1.0009(4) 0.5031(3) 0.51301(11) 0.0206(10) Uani 0.5 1 d . . P B 2
O13 O 0.2117(14) 0.1657(10) 0.4421(4) 0.050(4) Uiso 0.334(3) 1 d . U P J 3
O11A O 0.8459(16) 0.0816(12) 0.5361(4) 0.059(5) Uiso 0.315(3) 1 d . U P K 2
O10A O 0.7980(19) 0.1832(14) 0.4705(5) 0.087(6) Uiso 0.344(3) 1 d . U P L 1
O13B O 0.287(2) 0.0102(15) 0.4329(5) 0.086(6) Uiso 0.337(3) 1 d . U P M 1
O14B O 0.562(2) 0.0709(16) 0.4664(6) 0.044(6) Uiso 0.189(3) 1 d . U P N 1
O11C O 1.022(2) 0.0056(18) 0.5248(6) 0.041(7) Uiso 0.168(3) 1 d . U P O 1
O11B O 0.918(2) 0.0641(17) 0.5566(6) 0.081(8) Uiso 0.270(3) 1 d . U P P 3
O13A O 0.244(3) 0.058(2) 0.4400(7) 0.048(8) Uiso 0.163(3) 1 d . U P Q 2
O9A O 0.4215(13) 0.2692(8) 0.4608(3) 0.050(4) Uiso 0.438(3) 1 d . U P R 1
O14D O 0.334(4) 0.001(3) 0.5139(9) 0.074(11) Uiso 0.165(3) 1 d . U P H 1
O14 O 0.639(2) 0.1234(15) 0.4988(5) 0.046(6) Uiso 0.215(3) 1 d . U P S 2
O12A O 0.0515(18) 0.1536(13) 0.4844(5) 0.052(5) Uiso 0.264(3) 1 d . U P T 1
O15A O 0.539(3) 0.0777(19) 0.5813(7) 0.043(7) Uiso 0.192(3) 1 d . . P U 2
O10 O 0.8745(14) 0.1656(10) 0.4906(4) 0.048(4) Uiso 0.326(3) 1 d . . P V 2
O7 O -0.0076(5) 0.3764(3) 0.15362(12) 0.0546(14) Uani 1 1 d . . . . .
O8A O 0.8777(15) 0.0310(11) 0.4262(4) 0.079(5) Uiso 0.458(3) 1 d . . P W 2
O3 O 0.2206(5) 0.3668(3) 0.13550(12) 0.0536(14) Uani 1 1 d . . . . .

loop_
_atom_site_aniso_label
_atom_site_aniso_U_11
_atom_site_aniso_U_22
_atom_site_aniso_U_33
_atom_site_aniso_U_23
_atom_site_aniso_U_13
_atom_site_aniso_U_12
Ru1 0.0124(2) 0.0115(2) 0.0210(2) -0.00170(16) -0.00020(16) 0.00107(16)
Ru2 0.0166(2) 0.0117(2) 0.0224(2) -0.00007(16) 0.00302(17) 0.00108(16)
Ru3 0.0191(2) 0.0194(2) 0.0168(2) -0.00035(17) 0.00257(17) 0.00020(18)
Co1 0.0122(3) 0.0140(3) 0.0203(4) 0.0001(3) 0.0009(3) 0.0003(3)
Cl2 0.0166(6) 0.0186(6) 0.0233(7) 0.0008(5) -0.0029(5) -0.0012(5)
Cl3 0.0134(6) 0.0167(6) 0.0288(7) 0.0030(5) 0.0031(5) 0.0002(5)
Cl1 0.0227(7) 0.0165(6) 0.0213(6) -0.0001(5) 0.0032(5) 0.0008(5)
P4 0.0124(6) 0.0152(6) 0.0194(7) 0.0001(5) 0.0005(5) -0.0007(5)
P3 0.0134(6) 0.0118(6) 0.0208(7) -0.0012(5) 0.0009(5) 0.0005(5)
P2 0.0160(7) 0.0158(7) 0.0229(7) -0.0011(5) 0.0030(6) 0.0000(5)
P5 0.0158(7) 0.0273(8) 0.0188(7) 0.0020(6) 0.0031(6) 0.0007(6)
P6 0.0164(7) 0.0211(7) 0.0198(7) -0.0009(6) 0.0008(6) -0.0004(6)
P1 0.0175(7) 0.0137(7) 0.0203(7) 0.0016(5) 0.0023(6) 0.0010(5)
N7 0.011(2) 0.013(2) 0.022(2) 0.0006(17) 0.0014(18) 0.0004(17)
N11 0.016(2) 0.011(2) 0.024(2) -0.0021(17) -0.0001(19) -0.0008(17)
N1 0.011(2) 0.017(2) 0.023(2) -0.0009(18) 0.0023(18) 0.0000(17)
N9 0.014(2) 0.012(2) 0.029(3) -0.0043(18) 0.0003(19) -0.0010(17)
N10 0.021(2) 0.016(2) 0.026(2) 0.0003(18) -0.002(2) -0.0049(19)
NCN 0.016(2) 0.017(2) 0.023(3) -0.003(2) 0.003(2) 0.004(2)
N2 0.017(2) 0.021(2) 0.033(3) 0.003(2) -0.004(2) 0.0021(19)
CCN 0.014(2) 0.015(2) 0.024(3) -0.004(2) 0.003(2) -0.0009(19)
N12 0.019(2) 0.019(2) 0.028(3) 0.0021(19) 0.000(2) -0.0031(19)
N8 0.017(2) 0.016(2) 0.027(2) 0.0007(19) 0.002(2) -0.0025(18)
N3 0.026(3) 0.019(2) 0.020(2) 0.0015(18) 0.001(2) -0.003(2)
N5 0.023(3) 0.023(3) 0.057(4) -0.007(2) 0.008(3) 0.003(2)
N6 0.018(3) 0.034(3) 0.036(3) -0.003(2) 0.000(2) 0.006(2)
CCNM 0.020(3) 0.018(2) 0.024(2) 0.004(2) 0.006(2) -0.001(2)
N14 0.018(3) 0.040(3) 0.040(3) 0.008(2) 0.001(2) 0.004(2)
N16 0.025(3) 0.022(3) 0.038(3) 0.007(2) 0.005(2) 0.003(2)
N15 0.018(2) 0.030(3) 0.032(3) 0.005(2) 0.005(2) -0.003(2)
N17 0.020(3) 0.037(3) 0.045(3) 0.004(3) 0.010(2) 0.007(2)
C22 0.017(3) 0.012(2) 0.024(3) -0.004(2) 0.002(2) 0.002(2)
N4 0.023(3) 0.035(3) 0.029(3) -0.001(2) 0.009(2) -0.002(2)
C20 0.017(3) 0.014(2) 0.017(3) 0.000(2) -0.001(2) 0.000(2)
C4 0.012(3) 0.016(3) 0.032(3) 0.003(2) -0.002(2) 0.002(2)
C1 0.011(2) 0.016(3) 0.021(3) 0.003(2) -0.001(2) 0.004(2)
C28 0.017(3) 0.021(3) 0.027(3) -0.003(2) 0.002(2) -0.005(2)
C27 0.017(3) 0.026(3) 0.028(3) 0.003(2) -0.008(2) -0.011(2)
N13 0.019(3) 0.053(4) 0.034(3) -0.007(3) 0.002(2) -0.008(2)
C26 0.015(3) 0.015(3) 0.028(3) 0.004(2) 0.000(2) 0.001(2)
C19 0.020(3) 0.011(2) 0.027(3) 0.002(2) 0.002(2) 0.002(2)
C24 0.018(3) 0.019(3) 0.021(3) -0.001(2) -0.003(2) -0.006(2)
C29 0.024(3) 0.019(3) 0.020(3) -0.003(2) 0.003(2) -0.007(2)
C23 0.013(3) 0.016(3) 0.032(3) -0.004(2) 0.001(2) -0.003(2)
C21 0.019(3) 0.016(3) 0.020(3) -0.001(2) 0.004(2) 0.002(2)
C5 0.021(3) 0.021(3) 0.020(3) 0.002(2) 0.000(2) 0.003(2)
C36 0.021(3) 0.027(3) 0.032(3) 0.006(2) 0.001(3) -0.001(2)
C18 0.015(3) 0.021(3) 0.022(3) -0.006(2) -0.003(2) 0.000(2)
N18 0.058(4) 0.030(3) 0.038(3) -0.010(2) -0.014(3) 0.018(3)
C25 0.018(3) 0.015(3) 0.025(3) 0.000(2) 0.001(2) 0.000(2)
C32 0.034(3) 0.009(3) 0.030(3) 0.002(2) -0.008(3) 0.002(2)
C7 0.022(3) 0.020(3) 0.048(4) -0.004(3) 0.007(3) 0.003(2)
C2 0.031(3) 0.012(3) 0.023(3) 0.003(2) 0.006(2) -0.003(2)
C49 0.033(4) 0.023(3) 0.035(3) -0.008(3) -0.003(3) 0.005(3)
C8 0.020(3) 0.036(3) 0.026(3) 0.000(3) 0.000(2) 0.005(3)
C9 0.017(3) 0.032(3) 0.027(3) 0.003(2) 0.004(2) 0.000(2)
C30 0.034(3) 0.015(3) 0.030(3) -0.010(2) -0.002(3) 0.003(2)
C15 0.024(3) 0.018(3) 0.046(4) -0.005(3) 0.007(3) 0.007(2)
C41 0.019(3) 0.026(3) 0.040(4) 0.004(3) 0.006(3) -0.002(2)
C3 0.020(3) 0.018(3) 0.030(3) 0.001(2) -0.003(2) 0.005(2)
C50 0.035(4) 0.028(3) 0.027(3) -0.006(2) 0.003(3) 0.001(3)
C13 0.043(4) 0.011(3) 0.049(4) 0.004(3) 0.019(3) 0.005(3)
C34 0.020(3) 0.021(3) 0.052(4) -0.008(3) 0.012(3) 0.005(2)
C17 0.030(3) 0.016(3) 0.059(5) -0.009(3) -0.005(3) -0.001(3)
C35 0.024(3) 0.032(3) 0.038(4) 0.007(3) 0.000(3) 0.005(3)
C14 0.032(3) 0.014(3) 0.036(3) -0.001(2) 0.000(3) 0.011(2)
C44 0.022(3) 0.031(3) 0.040(4) -0.002(3) -0.002(3) 0.006(3)
C31 0.018(3) 0.011(3) 0.040(3) -0.004(2) -0.003(3) 0.000(2)
C12 0.022(3) 0.035(4) 0.045(4) -0.022(3) 0.012(3) 0.002(3)
C51 0.032(3) 0.030(3) 0.027(3) -0.012(3) -0.001(3) -0.001(3)
C6 0.025(3) 0.021(3) 0.030(3) 0.001(2) -0.007(3) -0.002(2)
C33 0.017(3) 0.013(3) 0.057(4) -0.007(3) -0.014(3) 0.003(2)
C16 0.043(4) 0.019(3) 0.033(3) -0.004(2) 0.006(3) 0.007(3)
C47 0.034(4) 0.023(3) 0.037(4) -0.012(3) 0.008(3) -0.008(3)
C42 0.030(3) 0.027(3) 0.037(3) 0.011(3) 0.011(3) 0.009(3)
C11 0.011(3) 0.036(3) 0.036(3) -0.008(3) 0.005(2) 0.000(2)
C37 0.023(3) 0.048(4) 0.023(3) -0.004(3) 0.002(3) -0.008(3)
C40 0.018(3) 0.044(4) 0.034(3) 0.005(3) 0.011(3) -0.001(3)
C10 0.019(3) 0.036(4) 0.047(4) 0.003(3) 0.000(3) 0.011(3)
C38 0.023(3) 0.041(4) 0.042(4) 0.002(3) -0.001(3) -0.007(3)
C43 0.042(4) 0.032(4) 0.039(4) -0.015(3) -0.023(3) 0.012(3)
C48 0.052(4) 0.018(3) 0.038(4) -0.007(3) 0.002(3) -0.006(3)
C39 0.024(3) 0.064(5) 0.030(3) 0.014(3) -0.005(3) -0.005(3)
C46 0.031(4) 0.027(3) 0.065(5) -0.001(3) -0.012(3) 0.000(3)
C45 0.047(4) 0.053(5) 0.034(4) 0.002(3) 0.012(3) 0.027(4)
O5 0.030(3) 0.050(3) 0.039(3) -0.001(2) -0.001(2) -0.002(2)
O2 0.048(3) 0.029(2) 0.042(3) 0.003(2) 0.016(2) 0.001(2)
O1 0.039(3) 0.051(3) 0.048(3) -0.003(2) -0.002(2) 0.002(2)
O6 0.034(3) 0.029(3) 0.071(3) -0.009(2) 0.004(2) 0.003(2)
Cl4 0.067(3) 0.096(4) 0.115(5) 0.025(4) 0.003(3) 0.007(3)
O4 0.066(4) 0.040(3) 0.137(6) 0.025(4) -0.037(4) -0.002(3)
CCN1 0.016(2) 0.017(2) 0.023(3) -0.003(2) 0.003(2) 0.004(2)
NCN1 0.014(2) 0.015(2) 0.024(3) -0.004(2) 0.003(2) -0.0009(19)
NCNM 0.020(3) 0.018(2) 0.024(2) 0.004(2) 0.006(2) -0.001(2)
O7 0.050(3) 0.054(3) 0.059(3) 0.004(3) -0.002(3) 0.013(3)
O3 0.059(4) 0.051(3) 0.051(3) -0.015(3) 0.000(3) -0.001(3)

loop_
_atom_type_symbol
_atom_type_description
_atom_type_scat_dispersion_real
_atom_type_scat_dispersion_imag
_atom_type_scat_source
C C 0.0033 0.0016 'International Tables Vol C Tables 4.2.6.8 and 6.1.1.4'
H H 0.0000 0.0000 'International Tables Vol C Tables 4.2.6.8 and 6.1.1.4'
Cl Cl 0.1484 0.1585 'International Tables Vol C Tables 4.2.6.8 and 6.1.1.4'
Co Co 0.3494 0.9721 'International Tables Vol C Tables 4.2.6.8 and 6.1.1.4'
N N 0.0061 0.0033 'International Tables Vol C Tables 4.2.6.8 and 6.1.1.4'
O O 0.0106 0.0060 'International Tables Vol C Tables 4.2.6.8 and 6.1.1.4'
P P 0.1023 0.0942 'International Tables Vol C Tables 4.2.6.8 and 6.1.1.4'
Ru Ru -1.2594 0.8363 'International Tables Vol C Tables 4.2.6.8 and 6.1.1.4'

loop_
_geom_angle_atom_site_label_1
_geom_angle_atom_site_label_2
_geom_angle_atom_site_label_3
_geom_angle
_geom_angle_site_symmetry_1
_geom_angle_site_symmetry_3
P4 Ru1 P3 94.04(5) . .
CCN Ru1 P4 89.08(14) . .
CCN Ru1 P3 85.89(14) . .
CCN Ru1 C32 154.2(2) . .
CCN Ru1 C30 93.9(2) . .
CCN Ru1 C34 104.5(2) . .
CCN Ru1 C31 117.2(2) . .
CCN Ru1 C33 140.4(2) . .
C32 Ru1 P4 115.40(15) . .
C32 Ru1 P3 99.55(17) . .
C32 Ru1 C31 37.5(2) . .
C30 Ru1 P4 142.71(16) . .
C30 Ru1 P3 123.24(16) . .
C30 Ru1 C32 61.9(2) . .
C30 Ru1 C31 36.4(2) . .
C34 Ru1 P4 105.98(17) . .
C34 Ru1 P3 157.39(16) . .
C34 Ru1 C32 62.6(2) . .
C34 Ru1 C30 37.5(2) . .
C34 Ru1 C31 62.1(2) . .
C31 Ru1 P4 152.60(15) . .
C31 Ru1 P3 95.26(15) . .
C33 Ru1 P4 93.31(15) . .
C33 Ru1 P3 133.16(18) . .
C33 Ru1 C32 37.2(2) . .
C33 Ru1 C30 61.8(2) . .
C33 Ru1 C34 37.3(2) . .
C33 Ru1 C31 61.9(2) . .
NCN1 Ru1 P4 89.08(14) . .
NCN1 Ru1 P3 85.89(14) . .
NCN1 Ru1 C32 154.2(2) . .
NCN1 Ru1 C30 93.9(2) . .
NCN1 Ru1 C34 104.5(2) . .
NCN1 Ru1 C31 117.2(2) . .
NCN1 Ru1 C33 140.4(2) . .
P1 Ru2 P2 96.28(5) . .
NCN Ru2 P2 83.63(14) . .
NCN Ru2 P1 90.25(14) . .
NCN Ru2 C15 111.2(2) . .
NCN Ru2 C13 146.8(2) . .
NCN Ru2 C17 109.9(2) . .
NCN Ru2 C14 148.6(2) . .
NCN Ru2 C16 93.0(2) . .
C15 Ru2 P2 159.66(17) . .
C15 Ru2 P1 97.51(17) . .
C15 Ru2 C17 62.0(2) . .
C15 Ru2 C16 37.2(2) . .
C13 Ru2 P2 97.79(17) . .
C13 Ru2 P1 122.29(19) . .
C13 Ru2 C15 62.1(2) . .
C13 Ru2 C17 37.0(3) . .
C13 Ru2 C14 37.3(2) . .
C13 Ru2 C16 61.5(2) . .
C17 Ru2 P2 100.43(18) . .
C17 Ru2 P1 154.97(18) . .
C14 Ru2 P2 126.96(17) . .
C14 Ru2 P1 92.80(17) . .
C14 Ru2 C15 37.5(2) . .
C14 Ru2 C17 62.2(2) . .
C14 Ru2 C16 62.1(2) . .
C16 Ru2 P2 132.22(18) . .
C16 Ru2 P1 131.46(18) . .
C16 Ru2 C17 36.7(2) . .
CCN1 Ru2 P2 83.63(14) . .
CCN1 Ru2 P1 90.25(14) . .
CCN1 Ru2 C15 111.2(2) . .
CCN1 Ru2 C13 146.8(2) . .
CCN1 Ru2 C17 109.9(2) . .
CCN1 Ru2 C14 148.6(2) . .
CCN1 Ru2 C16 93.0(2) . .
P5 Ru3 P6 96.41(6) . .
CCNM Ru3 P5 87.75(15) . .
CCNM Ru3 P6 86.44(15) . .
CCNM Ru3 C49 112.1(2) . .
CCNM Ru3 C50 149.5(2) . .
CCNM Ru3 C51 147.7(2) . .
CCNM Ru3 C47 110.7(2) . .
CCNM Ru3 C48 94.4(2) . .
C49 Ru3 P5 98.16(18) . .
C49 Ru3 P6 156.72(17) . .
C49 Ru3 C47 62.0(2) . .
C50 Ru3 P5 94.59(18) . .
C50 Ru3 P6 123.37(17) . .
C50 Ru3 C49 37.4(2) . .
C50 Ru3 C47 62.1(2) . .
C50 Ru3 C48 61.4(2) . .
C51 Ru3 P5 123.97(17) . .
C51 Ru3 P6 94.78(17) . .
C51 Ru3 C49 62.0(2) . .
C51 Ru3 C50 37.0(2) . .
C51 Ru3 C47 37.2(2) . .
C51 Ru3 C48 61.6(2) . .
C47 Ru3 P5 156.54(17) . .
C47 Ru3 P6 99.04(17) . .
C48 Ru3 P5 130.74(19) . .
C48 Ru3 P6 132.84(19) . .
C48 Ru3 C49 36.4(2) . .
C48 Ru3 C47 37.2(2) . .
NCNM Ru3 P5 87.75(15) . .
NCNM Ru3 P6 86.44(15) . .
NCNM Ru3 C49 112.1(2) . .
NCNM Ru3 C50 149.5(2) . .
NCNM Ru3 C51 147.7(2) . .
NCNM Ru3 C47 110.7(2) . .
NCNM Ru3 C48 94.4(2) . .
Cl2 Co1 Cl3 120.48(6) . .
Cl1 Co1 Cl2 114.36(6) . .
Cl1 Co1 Cl3 125.16(6) . .
N7 Co1 Cl2 90.35(11) 2_655 .
N7 Co1 Cl3 89.68(11) 2_655 .
N7 Co1 Cl1 90.04(11) 2_655 .
N1 Co1 Cl2 91.66(12) . .
N1 Co1 Cl3 87.97(11) . .
N1 Co1 Cl1 90.54(12) . .
N1 Co1 N7 177.47(16) . 2_655
C26 P4 Ru1 117.77(18) . .
C24 P4 Ru1 121.53(17) . .
C24 P4 C26 96.4(3) . .
C25 P4 Ru1 119.97(18) . .
C25 P4 C26 97.0(2) . .
C25 P4 C24 98.9(2) . .
C20 P3 Ru1 122.81(17) . .
C19 P3 Ru1 118.63(17) . .
C19 P3 C20 98.1(2) . .
C19 P3 C18 98.8(3) . .
C18 P3 Ru1 117.26(18) . .
C18 P3 C20 96.3(2) . .
C7 P2 Ru2 122.4(2) . .
C8 P2 Ru2 113.91(19) . .
C8 P2 C7 96.9(3) . .
C9 P2 Ru2 122.59(19) . .
C9 P2 C7 98.1(3) . .
C9 P2 C8 97.5(3) . .
C36 P5 Ru3 121.7(2) . .
C36 P5 C37 97.8(3) . .
C35 P5 Ru3 115.3(2) . .
C35 P5 C36 97.1(3) . .
C35 P5 C37 97.7(3) . .
C37 P5 Ru3 122.0(2) . .
C41 P6 Ru3 114.3(2) . .
C41 P6 C43 97.5(3) . .
C42 P6 Ru3 122.6(2) . .
C42 P6 C41 97.3(3) . .
C42 P6 C43 97.5(3) . .
C43 P6 Ru3 122.3(2) . .
C1 P1 Ru2 119.99(17) . .
C1 P1 C2 98.5(2) . .
C1 P1 C3 97.6(2) . .
C2 P1 Ru2 121.99(18) . .
C2 P1 C3 97.3(3) . .
C3 P1 Ru2 116.51(18) . .
C22 N7 Co1 113.4(3) . 2_645
C20 N7 Co1 107.2(3) . 2_645
C20 N7 C22 109.5(4) . .
C21 N7 Co1 108.5(3) . 2_645
C21 N7 C22 107.8(4) . .
C21 N7 C20 110.4(4) . .
C28 N11 C29 108.1(4) . .
C28 N11 C25 110.6(4) . .
C25 N11 C29 110.3(4) . .
C4 N1 Co1 110.5(3) . .
C4 N1 C1 109.6(4) . .
C1 N1 Co1 108.1(3) . .
C5 N1 Co1 109.9(3) . .
C5 N1 C4 108.4(4) . .
C5 N1 C1 110.4(4) . .
C22 N9 C18 112.4(4) . .
C23 N9 C22 108.5(4) . .
C23 N9 C18 110.6(4) . .
C27 N10 C24 109.6(4) . .
C29 N10 C27 109.0(4) . .
C29 N10 C24 111.6(4) . .
CCN NCN Ru2 176.2(5) . .
C4 N2 C3 111.4(4) . .
C6 N2 C4 108.9(4) . .
C6 N2 C3 112.0(4) . .
NCN CCN Ru1 177.5(5) . .
C28 N12 C27 108.3(4) . .
C28 N12 C26 111.7(4) . .
C27 N12 C26 111.5(4) . .
C23 N8 C19 111.9(4) . .
C21 N8 C19 110.4(4) . .
C21 N8 C23 108.7(4) . .
C2 N3 C5 111.7(4) . .
C6 N3 C5 108.3(4) . .
C6 N3 C2 111.4(4) . .
C12 N5 C7 111.1(5) . .
C10 N5 C7 111.7(5) . .
C10 N5 C12 109.4(5) . .
C8 N6 C10 110.2(5) . .
C11 N6 C8 110.6(5) . .
C11 N6 C10 108.6(5) . .
CCNM CCNM Ru3 178.4(7) 3_766 .
C40 N14 C35 110.5(5) . .
C39 N14 C35 110.2(5) . .
C39 N14 C40 108.9(5) . .
C44 N16 C42 110.5(5) . .
C44 N16 C46 109.0(5) . .
C46 N16 C42 110.4(5) . .
C40 N15 C36 111.0(5) . .
C40 N15 C38 109.1(5) . .
C38 N15 C36 111.0(5) . .
C44 N17 C41 110.2(5) . .
C45 N17 C41 110.9(5) . .
C45 N17 C44 109.0(5) . .
N7 C22 H22A 108.8 . .
N7 C22 H22B 108.8 . .
N9 C22 N7 114.0(4) . .
N9 C22 H22A 108.8 . .
N9 C22 H22B 108.8 . .
H22A C22 H22B 107.7 . .
C12 N4 C9 110.6(5) . .
C11 N4 C9 111.5(5) . .
C11 N4 C12 109.0(5) . .
P3 C20 H20A 108.7 . .
P3 C20 H20B 108.7 . .
N7 C20 P3 114.3(3) . .
N7 C20 H20A 108.7 . .
N7 C20 H20B 108.7 . .
H20A C20 H20B 107.6 . .
N1 C4 H4A 108.8 . .
N1 C4 H4B 108.8 . .
N2 C4 N1 114.0(4) . .
N2 C4 H4A 108.8 . .
N2 C4 H4B 108.8 . .
H4A C4 H4B 107.6 . .
P1 C1 H1A 108.8 . .
P1 C1 H1B 108.8 . .
N1 C1 P1 113.7(3) . .
N1 C1 H1A 108.8 . .
N1 C1 H1B 108.8 . .
H1A C1 H1B 107.7 . .
N11 C28 H28A 108.6 . .
N11 C28 H28B 108.6 . .
N12 C28 N11 114.5(4) . .
N12 C28 H28A 108.6 . .
N12 C28 H28B 108.6 . .
H28A C28 H28B 107.6 . .
N10 C27 H27A 108.7 . .
N10 C27 H27B 108.7 . .
N12 C27 N10 114.3(4) . .
N12 C27 H27A 108.7 . .
N12 C27 H27B 108.7 . .
H27A C27 H27B 107.6 . .
C38 N13 C37 111.5(5) . .
C38 N13 C39 108.3(5) . .
C39 N13 C37 110.5(5) . .
P4 C26 H26A 109.1 . .
P4 C26 H26B 109.1 . .
N12 C26 P4 112.4(4) . .
N12 C26 H26A 109.1 . .
N12 C26 H26B 109.1 . .
H26A C26 H26B 107.8 . .
P3 C19 H19A 109.1 . .
P3 C19 H19B 109.1 . .
N8 C19 P3 112.3(3) . .
N8 C19 H19A 109.1 . .
N8 C19 H19B 109.1 . .
H19A C19 H19B 107.9 . .
P4 C24 H24A 109.0 . .
P4 C24 H24B 109.0 . .
N10 C24 P4 112.9(4) . .
N10 C24 H24A 109.0 . .
N10 C24 H24B 109.0 . .
H24A C24 H24B 107.8 . .
N11 C29 H29A 108.6 . .
N11 C29 H29B 108.6 . .
N10 C29 N11 114.7(4) . .
N10 C29 H29A 108.6 . .
N10 C29 H29B 108.6 . .
H29A C29 H29B 107.6 . .
N9 C23 N8 114.0(4) . .
N9 C23 H23A 108.8 . .
N9 C23 H23B 108.8 . .
N8 C23 H23A 108.8 . .
N8 C23 H23B 108.8 . .
H23A C23 H23B 107.7 . .
N7 C21 H21A 108.6 . .
N7 C21 H21B 108.6 . .
N8 C21 N7 114.6(4) . .
N8 C21 H21A 108.6 . .
N8 C21 H21B 108.6 . .
H21A C21 H21B 107.6 . .
N1 C5 H5A 108.8 . .
N1 C5 H5B 108.8 . .
N3 C5 N1 113.7(4) . .
N3 C5 H5A 108.8 . .
N3 C5 H5B 108.8 . .
H5A C5 H5B 107.7 . .
P5 C36 H36A 109.1 . .
P5 C36 H36B 109.1 . .
N15 C36 P5 112.7(4) . .
N15 C36 H36A 109.1 . .
N15 C36 H36B 109.1 . .
H36A C36 H36B 107.8 . .
P3 C18 H18A 109.0 . .
P3 C18 H18B 109.0 . .
N9 C18 P3 112.9(4) . .
N9 C18 H18A 109.0 . .
N9 C18 H18B 109.0 . .
H18A C18 H18B 107.8 . .
C46 N18 C43 110.9(6) . .
C45 N18 C43 110.5(6) . .
C45 N18 C46 109.1(5) . .
P4 C25 H25A 108.9 . .
P4 C25 H25B 108.9 . .
N11 C25 P4 113.3(4) . .
N11 C25 H25A 108.9 . .
N11 C25 H25B 108.9 . .
H25A C25 H25B 107.7 . .
Ru1 C32 H32 123.1 . .
C31 C32 Ru1 71.4(3) . .
C31 C32 H32 126.7 . .
C33 C32 Ru1 70.5(3) . .
C33 C32 H32 126.7 . .
C33 C32 C31 106.6(5) . .
P2 C7 H7A 109.2 . .
P2 C7 H7B 109.2 . .
N5 C7 P2 112.1(4) . .
N5 C7 H7A 109.2 . .
N5 C7 H7B 109.2 . .
H7A C7 H7B 107.9 . .
P1 C2 H2A 109.0 . .
P1 C2 H2B 109.0 . .
N3 C2 P1 112.7(4) . .
N3 C2 H2A 109.0 . .
N3 C2 H2B 109.0 . .
H2A C2 H2B 107.8 . .
Ru3 C49 H49 122.9 . .
C50 C49 Ru3 70.8(3) . .
C50 C49 H49 126.3 . .
C48 C49 Ru3 71.7(3) . .
C48 C49 H49 126.3 . .
C48 C49 C50 107.4(6) . .
P2 C8 H8A 108.9 . .
P2 C8 H8B 108.9 . .
N6 C8 P2 113.4(4) . .
N6 C8 H8A 108.9 . .
N6 C8 H8B 108.9 . .
H8A C8 H8B 107.7 . .
P2 C9 H9A 109.2 . .
P2 C9 H9B 109.2 . .
N4 C9 P2 112.2(4) . .
N4 C9 H9A 109.2 . .
N4 C9 H9B 109.2 . .
H9A C9 H9B 107.9 . .
Ru1 C30 H30 122.9 . .
C34 C30 Ru1 71.1(3) . .
C34 C30 H30 125.4 . .
C31 C30 Ru1 72.2(3) . .
C31 C30 H30 125.4 . .
C31 C30 C34 109.2(5) . .
Ru2 C15 H15 122.9 . .
C14 C15 Ru2 70.9(3) . .
C14 C15 H15 126.3 . .
C16 C15 Ru2 71.6(3) . .
C16 C15 H15 126.3 . .
C16 C15 C14 107.4(6) . .
P6 C41 H41A 109.0 . .
P6 C41 H41B 109.0 . .
N17 C41 P6 112.9(4) . .
N17 C41 H41A 109.0 . .
N17 C41 H41B 109.0 . .
H41A C41 H41B 107.8 . .
P1 C3 H3A 109.2 . .
P1 C3 H3B 109.2 . .
N2 C3 P1 112.1(4) . .
N2 C3 H3A 109.2 . .
N2 C3 H3B 109.2 . .
H3A C3 H3B 107.9 . .
Ru3 C50 H50 122.8 . .
C49 C50 Ru3 71.8(3) . .
C49 C50 H50 126.1 . .
C51 C50 Ru3 71.0(3) . .
C51 C50 C49 107.8(6) . .
C51 C50 H50 126.1 . .
Ru2 C13 H13 122.1 . .
C17 C13 Ru2 72.5(3) . .
C17 C13 H13 125.5 . .
C17 C13 C14 109.0(6) . .
C14 C13 Ru2 71.5(3) . .
C14 C13 H13 125.5 . .
Ru1 C34 H34 122.6 . .
C30 C34 Ru1 71.4(3) . .
C30 C34 H34 126.8 . .
C33 C34 Ru1 70.9(3) . .
C33 C34 C30 106.4(5) . .
C33 C34 H34 126.8 . .
Ru2 C17 H17 123.4 . .
C13 C17 Ru2 70.5(3) . .
C13 C17 H17 126.2 . .
C16 C17 Ru2 71.5(3) . .
C16 C17 C13 107.5(6) . .
C16 C17 H17 126.2 . .
P5 C35 H35A 108.8 . .
P5 C35 H35B 108.8 . .
N14 C35 P5 113.6(4) . .
N14 C35 H35A 108.8 . .
N14 C35 H35B 108.8 . .
H35A C35 H35B 107.7 . .
Ru2 C14 H14 122.5 . .
C15 C14 Ru2 71.7(3) . .
C15 C14 H14 126.3 . .
C13 C14 Ru2 71.2(3) . .
C13 C14 C15 107.3(6) . .
C13 C14 H14 126.3 . .
N16 C44 H44A 108.5 . .
N16 C44 H44B 108.5 . .
N17 C44 N16 115.1(5) . .
N17 C44 H44A 108.5 . .
N17 C44 H44B 108.5 . .
H44A C44 H44B 107.5 . .
Ru1 C31 H31 123.3 . .
C32 C31 Ru1 71.1(3) . .
C32 C31 H31 125.9 . .
C30 C31 Ru1 71.4(3) . .
C30 C31 C32 108.3(5) . .
C30 C31 H31 125.9 . .
N5 C12 N4 113.8(5) . .
N5 C12 H12A 108.8 . .
N5 C12 H12B 108.8 . .
N4 C12 H12A 108.8 . .
N4 C12 H12B 108.8 . .
H12A C12 H12B 107.7 . .
Ru3 C51 H51 121.4 . .
C50 C51 Ru3 72.1(3) . .
C50 C51 H51 125.4 . .
C50 C51 C47 109.2(6) . .
C47 C51 Ru3 72.8(3) . .
C47 C51 H51 125.4 . .
N2 C6 N3 113.7(5) . .
N2 C6 H6A 108.8 . .
N2 C6 H6B 108.8 . .
N3 C6 H6A 108.8 . .
N3 C6 H6B 108.8 . .
H6A C6 H6B 107.7 . .
Ru1 C33 H33 122.3 . .
C32 C33 Ru1 72.3(3) . .
C32 C33 C34 109.6(5) . .
C32 C33 H33 125.2 . .
C34 C33 Ru1 71.8(3) . .
C34 C33 H33 125.2 . .
Ru2 C16 H16 123.0 . .
C15 C16 Ru2 71.2(3) . .
C15 C16 H16 125.6 . .
C17 C16 Ru2 71.9(3) . .
C17 C16 C15 108.8(6) . .
C17 C16 H16 125.6 . .
Ru3 C47 H47 123.7 . .
C51 C47 Ru3 70.0(3) . .
C51 C47 H47 127.1 . .
C51 C47 C48 105.8(6) . .
C48 C47 Ru3 70.9(4) . .
C48 C47 H47 127.1 . .
P6 C42 H42A 109.0 . .
P6 C42 H42B 109.0 . .
N16 C42 P6 113.1(4) . .
N16 C42 H42A 109.0 . .
N16 C42 H42B 109.0 . .
H42A C42 H42B 107.8 . .
N6 C11 N4 114.6(5) . .
N6 C11 H11A 108.6 . .
N6 C11 H11B 108.6 . .
N4 C11 H11A 108.6 . .
N4 C11 H11B 108.6 . .
H11A C11 H11B 107.6 . .
P5 C37 H37A 109.2 . .
P5 C37 H37B 109.2 . .
N13 C37 P5 112.3(4) . .
N13 C37 H37A 109.2 . .
N13 C37 H37B 109.2 . .
H37A C37 H37B 107.9 . .
N14 C40 H40A 108.8 . .
N14 C40 H40B 108.8 . .
N15 C40 N14 113.9(5) . .
N15 C40 H40A 108.8 . .
N15 C40 H40B 108.8 . .
H40A C40 H40B 107.7 . .
N5 C10 N6 113.9(5) . .
N5 C10 H10A 108.8 . .
N5 C10 H10B 108.8 . .
N6 C10 H10A 108.8 . .
N6 C10 H10B 108.8 . .
H10A C10 H10B 107.7 . .
N15 C38 N13 114.7(5) . .
N15 C38 H38A 108.6 . .
N15 C38 H38B 108.6 . .
N13 C38 H38A 108.6 . .
N13 C38 H38B 108.6 . .
H38A C38 H38B 107.6 . .
P6 C43 H43A 109.1 . .
P6 C43 H43B 109.1 . .
N18 C43 P6 112.5(4) . .
N18 C43 H43A 109.1 . .
N18 C43 H43B 109.1 . .
H43A C43 H43B 107.8 . .
Ru3 C48 H48 122.6 . .
C49 C48 Ru3 71.9(4) . .
C49 C48 C47 109.8(6) . .
C49 C48 H48 125.1 . .
C47 C48 Ru3 71.9(3) . .
C47 C48 H48 125.1 . .
N14 C39 N13 114.4(5) . .
N14 C39 H39A 108.7 . .
N14 C39 H39B 108.7 . .
N13 C39 H39A 108.7 . .
N13 C39 H39B 108.7 . .
H39A C39 H39B 107.6 . .
N16 C46 N18 113.7(5) . .
N16 C46 H46A 108.8 . .
N16 C46 H46B 108.8 . .
N18 C46 H46A 108.8 . .
N18 C46 H46B 108.8 . .
H46A C46 H46B 107.7 . .
N17 C45 N18 114.8(5) . .
N17 C45 H45A 108.6 . .
N17 C45 H45B 108.6 . .
N18 C45 H45A 108.6 . .
N18 C45 H45B 108.6 . .
H45A C45 H45B 107.5 . .
NCN1 CCN1 Ru2 176.2(5) . .
CCN1 NCN1 Ru1 177.5(5) . .

loop_
_geom_bond_atom_site_label_1
_geom_bond_atom_site_label_2
_geom_bond_distance
_geom_bond_site_symmetry_2
Ru1 P4 2.2546(14) .
Ru1 P3 2.2552(14) .
Ru1 CCN 2.022(5) .
Ru1 C32 2.230(5) .
Ru1 C30 2.224(5) .
Ru1 C34 2.220(6) .
Ru1 C31 2.235(5) .
Ru1 C33 2.207(6) .
Ru1 NCN1 2.022(5) .
Ru2 P2 2.2641(14) .
Ru2 P1 2.2562(15) .
Ru2 NCN 2.024(5) .
Ru2 C15 2.219(6) .
Ru2 C13 2.205(6) .
Ru2 C17 2.230(6) .
Ru2 C14 2.209(6) .
Ru2 C16 2.225(6) .
Ru2 CCN1 2.024(5) .
Ru3 P5 2.2549(15) .
Ru3 P6 2.2619(15) .
Ru3 CCNM 2.014(5) .
Ru3 C49 2.236(6) .
Ru3 C50 2.223(6) .
Ru3 C51 2.209(6) .
Ru3 C47 2.246(6) .
Ru3 C48 2.233(6) .
Ru3 NCNM 2.014(5) .
Co1 Cl2 2.3311(14) .
Co1 Cl3 2.3433(14) .
Co1 Cl1 2.3220(14) .
Co1 N7 2.283(4) 2_655
Co1 N1 2.261(4) .
P4 C26 1.854(5) .
P4 C24 1.848(5) .
P4 C25 1.844(5) .
P3 C20 1.840(5) .
P3 C19 1.833(5) .
P3 C18 1.840(5) .
P2 C7 1.852(6) .
P2 C8 1.852(6) .
P2 C9 1.840(6) .
P5 C36 1.844(6) .
P5 C35 1.836(6) .
P5 C37 1.847(6) .
P6 C41 1.844(6) .
P6 C42 1.839(6) .
P6 C43 1.848(6) .
P1 C1 1.835(5) .
P1 C2 1.837(6) .
P1 C3 1.846(6) .
N7 C22 1.491(7) .
N7 C20 1.489(6) .
N7 C21 1.485(6) .
N11 C28 1.472(7) .
N11 C29 1.483(7) .
N11 C25 1.483(7) .
N1 C4 1.488(6) .
N1 C1 1.496(7) .
N1 C5 1.488(7) .
N9 C22 1.471(6) .
N9 C23 1.470(7) .
N9 C18 1.478(7) .
N10 C27 1.466(7) .
N10 C24 1.483(7) .
N10 C29 1.464(7) .
NCN CCN 1.140(7) .
N2 C4 1.467(7) .
N2 C3 1.484(7) .
N2 C6 1.458(8) .
N12 C28 1.463(7) .
N12 C27 1.465(7) .
N12 C26 1.473(7) .
N8 C19 1.481(7) .
N8 C23 1.479(7) .
N8 C21 1.475(7) .
N3 C5 1.480(7) .
N3 C2 1.475(7) .
N3 C6 1.473(7) .
N5 C7 1.476(7) .
N5 C12 1.458(9) .
N5 C10 1.456(8) .
N6 C8 1.479(7) .
N6 C11 1.457(8) .
N6 C10 1.479(8) .
CCNM CCNM 1.158(10) 3_766
N14 C35 1.480(8) .
N14 C40 1.479(8) .
N14 C39 1.463(9) .
N16 C44 1.463(8) .
N16 C42 1.487(7) .
N16 C46 1.465(8) .
N15 C36 1.484(7) .
N15 C40 1.455(8) .
N15 C38 1.459(8) .
N17 C41 1.489(8) .
N17 C44 1.451(8) .
N17 C45 1.446(9) .
C22 H22A 0.9900 .
C22 H22B 0.9900 .
N4 C9 1.483(7) .
N4 C12 1.474(8) .
N4 C11 1.462(8) .
C20 H20A 0.9900 .
C20 H20B 0.9900 .
C4 H4A 0.9900 .
C4 H4B 0.9900 .
C1 H1A 0.9900 .
C1 H1B 0.9900 .
C28 H28A 0.9900 .
C28 H28B 0.9900 .
C27 H27A 0.9900 .
C27 H27B 0.9900 .
N13 C37 1.486(8) .
N13 C38 1.460(8) .
N13 C39 1.479(9) .
C26 H26A 0.9900 .
C26 H26B 0.9900 .
C19 H19A 0.9900 .
C19 H19B 0.9900 .
C24 H24A 0.9900 .
C24 H24B 0.9900 .
C29 H29A 0.9900 .
C29 H29B 0.9900 .
C23 H23A 0.9900 .
C23 H23B 0.9900 .
C21 H21A 0.9900 .
C21 H21B 0.9900 .
C5 H5A 0.9900 .
C5 H5B 0.9900 .
C36 H36A 0.9900 .
C36 H36B 0.9900 .
C18 H18A 0.9900 .
C18 H18B 0.9900 .
N18 C43 1.489(8) .
N18 C46 1.470(9) .
N18 C45 1.467(10) .
C25 H25A 0.9900 .
C25 H25B 0.9900 .
C32 H32 0.9500 .
C32 C31 1.435(8) .
C32 C33 1.415(8) .
C7 H7A 0.9900 .
C7 H7B 0.9900 .
C2 H2A 0.9900 .
C2 H2B 0.9900 .
C49 H49 0.9500 .
C49 C50 1.428(9) .
C49 C48 1.396(9) .
C8 H8A 0.9900 .
C8 H8B 0.9900 .
C9 H9A 0.9900 .
C9 H9B 0.9900 .
C30 H30 0.9500 .
C30 C34 1.429(9) .
C30 C31 1.393(8) .
C15 H15 0.9500 .
C15 C14 1.422(9) .
C15 C16 1.417(9) .
C41 H41A 0.9900 .
C41 H41B 0.9900 .
C3 H3A 0.9900 .
C3 H3B 0.9900 .
C50 H50 0.9500 .
C50 C51 1.405(9) .
C13 H13 0.9500 .
C13 C17 1.407(10) .
C13 C14 1.411(9) .
C34 H34 0.9500 .
C34 C33 1.416(9) .
C17 H17 0.9500 .
C17 C16 1.401(9) .
C35 H35A 0.9900 .
C35 H35B 0.9900 .
C14 H14 0.9500 .
C44 H44A 0.9900 .
C44 H44B 0.9900 .
C31 H31 0.9500 .
C12 H12A 0.9900 .
C12 H12B 0.9900 .
C51 H51 0.9500 .
C51 C47 1.423(9) .
C6 H6A 0.9900 .
C6 H6B 0.9900 .
C33 H33 0.9500 .
C16 H16 0.9500 .
C47 H47 0.9500 .
C47 C48 1.428(10) .
C42 H42A 0.9900 .
C42 H42B 0.9900 .
C11 H11A 0.9900 .
C11 H11B 0.9900 .
C37 H37A 0.9900 .
C37 H37B 0.9900 .
C40 H40A 0.9900 .
C40 H40B 0.9900 .
C10 H10A 0.9900 .
C10 H10B 0.9900 .
C38 H38A 0.9900 .
C38 H38B 0.9900 .
C43 H43A 0.9900 .
C43 H43B 0.9900 .
C48 H48 0.9500 .
C39 H39A 0.9900 .
C39 H39B 0.9900 .
C46 H46A 0.9900 .
C46 H46B 0.9900 .
C45 H45A 0.9900 .
C45 H45B 0.9900 .
O14C O14D 1.81(4) .
CCN1 NCN1 1.140(7) .
